data_7112713
loop_
_publ_author_name
'Sunatsuki, Yukinari'
'Kishima, Yukana'
'Kobayashi, Tamami'
'Yamaguchi, Tomoka'
'Suzuki, Takayoshi'
'Kojima, Masaaki'
'Krzystek, J.'
'Sundberg, Markku R.'

_publ_section_title
;
 A single tripodal ligand stabilizing three different oxidation states
 (II, III, and IV) of manganese.
;
_journal_issue 32
_journal_name_full 'Chemical communications (Cambridge, England)'
_journal_page_first 9149
_journal_page_last 9151
_journal_paper_doi 10.1039/c1cc12418h
_journal_volume 47
_journal_year 2011
_chemical_formula_moiety 'C29 H30 Mn N3 O6 '
_chemical_formula_sum 'C29 H30 Mn N3 O6'
_chemical_formula_weight 571.51
_space_group_IT_number 14
_symmetry_cell_setting monoclinic
_symmetry_Int_Tables_number 14
_symmetry_space_group_name_Hall '-P 2ybc'
_symmetry_space_group_name_H-M 'P 1 21/c 1'
_cell_angle_alpha 90.0000
_cell_angle_beta 92.637(2)
_cell_angle_gamma 90.0000
_cell_formula_units_Z 4
_cell_length_a 10.6650(8)
_cell_length_b 15.9645(11)
_cell_length_c 15.6061(9)
_cell_measurement_reflns_used 16153
_cell_measurement_temperature 193.1
_cell_measurement_theta_max 27.5
_cell_measurement_theta_min 3.2
_cell_volume 2654.3(3)
_computing_cell_refinement PROCESS-AUTO
_computing_data_collection PROCESS-AUTO
_computing_data_reduction CrystalStructure
_computing_publication_material 'CrystalStructure 3.8'
_computing_structure_refinement SHELXL
_computing_structure_solution SIR2004
_diffrn_ambient_temperature 193.1
_diffrn_detector_area_resol_mean 10.00
_diffrn_measured_fraction_theta_full 0.994
_diffrn_measured_fraction_theta_max 0.994
_diffrn_measurement_device_type 'Rigaku RAXIS-RAPID'
_diffrn_measurement_method \w
_diffrn_radiation_type 'Mo K\a'
_diffrn_radiation_wavelength 0.71075
_diffrn_reflns_av_R_equivalents 0.052
_diffrn_reflns_limit_h_max 13
_diffrn_reflns_limit_h_min -13
_diffrn_reflns_limit_k_max 20
_diffrn_reflns_limit_k_min -19
_diffrn_reflns_limit_l_max 18
_diffrn_reflns_limit_l_min -20
_diffrn_reflns_number 25633
_diffrn_reflns_theta_full 27.48
_diffrn_reflns_theta_max 27.48
_exptl_absorpt_coefficient_mu 0.546
_exptl_absorpt_correction_T_max 0.973
_exptl_absorpt_correction_T_min 0.693
_exptl_absorpt_correction_type multi-scan
_exptl_absorpt_process_details
;
Higashi, T. (1995). Program for Absorption Correction.
Rigaku Corporation, Tokyo, Japan.
;
_exptl_crystal_colour black
_exptl_crystal_density_diffrn 1.430
_exptl_crystal_density_method 'not measured'
_exptl_crystal_description platelet
_exptl_crystal_F_000 1192.00
_exptl_crystal_size_max 0.55
_exptl_crystal_size_mid 0.35
_exptl_crystal_size_min 0.05
_refine_diff_density_max 0.32
_refine_diff_density_min -0.45
_refine_ls_extinction_method none
_refine_ls_goodness_of_fit_ref 1.044
_refine_ls_hydrogen_treatment refall
_refine_ls_number_parameters 353
_refine_ls_number_reflns 6046
_refine_ls_R_factor_gt 0.0375
_refine_ls_shift/su_max 0.0010
_refine_ls_structure_factor_coef Fsqd
_refine_ls_weighting_details 'w = 1/[\s^2^(Fo^2^)+(0.0368P)^2^+1.3357P] where P=(Fo^2^+2Fc^2^)/3'
_refine_ls_weighting_scheme calc
_refine_ls_wR_factor_ref 0.0914
_reflns_number_gt 4646
_reflns_number_total 6046
_reflns_threshold_expression F^2^>2.0\s(F^2^)
_cod_data_source_file c1cc12418h.txt
_cod_data_source_block '_080604k'
_cod_original_formula_sum 'C29 H30 Mn N3 O6 '
_cod_database_code 7112713

loop_
_symmetry_equiv_pos_site_id
_symmetry_equiv_pos_as_xyz
1 +X,+Y,+Z
2 -X,1/2+Y,1/2-Z
3 -X,-Y,-Z
4 +X,1/2-Y,1/2+Z

loop_
_atom_site_label
_atom_site_type_symbol
_atom_site_fract_x
_atom_site_fract_y
_atom_site_fract_z
_atom_site_U_iso_or_equiv
_atom_site_adp_type
_atom_site_occupancy
_atom_site_symmetry_multiplicity
_atom_site_calc_flag
_atom_site_refinement_flags
Mn(1) Mn 0.43998(3) 0.231941(17) 0.625884(17) 0.01973(7) Uani 1.00 1 d .
O(1) O 0.29718(12) 0.31709(8) 0.63949(8) 0.0257(2) Uani 1.00 1 d .
O(2) O 0.32931(12) 0.13701(8) 0.62917(8) 0.0249(2) Uani 1.00 1 d .
O(3) O 0.42271(12) 0.23576(8) 0.50539(8) 0.0231(2) Uani 1.00 1 d .
O(4) O 0.06451(14) 0.38831(10) 0.59807(11) 0.0417(3) Uani 1.00 1 d .
O(5) O 0.13371(15) 0.02519(9) 0.59807(10) 0.0392(3) Uani 1.00 1 d .
O(6) O 0.24758(13) 0.20402(9) 0.38872(8) 0.0293(3) Uani 1.00 1 d .
N(1) N 0.55811(15) 0.33666(10) 0.63569(10) 0.0251(3) Uani 1.00 1 d .
N(2) N 0.48355(14) 0.21565(9) 0.75180(10) 0.0222(3) Uani 1.00 1 d .
N(3) N 0.61527(15) 0.16340(10) 0.60680(10) 0.0259(3) Uani 1.00 1 d .
C(1) C 0.8324(2) 0.26162(16) 0.77545(15) 0.0410(5) Uani 1.00 1 d .
C(2) C 0.70776(18) 0.24962(13) 0.72395(13) 0.0284(4) Uani 1.00 1 d .
C(3) C 0.69161(19) 0.32214(14) 0.65987(14) 0.0317(4) Uani 1.00 1 d .
C(4) C 0.5249(2) 0.41310(13) 0.62209(12) 0.0284(4) Uani 1.00 1 d .
C(5) C 0.40046(19) 0.44371(12) 0.60161(12) 0.0264(4) Uani 1.00 1 d .
C(6) C 0.3889(2) 0.52810(13) 0.57655(13) 0.0332(4) Uani 1.00 1 d .
C(7) C 0.2747(2) 0.56338(13) 0.55836(14) 0.0361(5) Uani 1.00 1 d .
C(8) C 0.1672(2) 0.51438(14) 0.56466(14) 0.0358(5) Uani 1.00 1 d .
C(9) C 0.1746(2) 0.43211(13) 0.58948(12) 0.0302(4) Uani 1.00 1 d .
C(10) C 0.29246(19) 0.39319(12) 0.61085(11) 0.0245(4) Uani 1.00 1 d .
C(11) C 0.0528(2) 0.31401(16) 0.5487(2) 0.0551(7) Uani 1.00 1 d .
C(12) C 0.60128(19) 0.25209(13) 0.78766(12) 0.0283(4) Uani 1.00 1 d .
C(13) C 0.41430(18) 0.17562(11) 0.80352(12) 0.0240(4) Uani 1.00 1 d .
C(14) C 0.30443(18) 0.12720(12) 0.78118(12) 0.0248(4) Uani 1.00 1 d .
C(15) C 0.2399(2) 0.09081(13) 0.84897(13) 0.0324(4) Uani 1.00 1 d .
C(16) C 0.1424(2) 0.03684(14) 0.83235(15) 0.0387(5) Uani 1.00 1 d .
C(17) C 0.1061(2) 0.01790(14) 0.74756(15) 0.0373(5) Uani 1.00 1 d .
C(18) C 0.1678(2) 0.05186(13) 0.67984(13) 0.0298(4) Uani 1.00 1 d .
C(19) C 0.26930(18) 0.10828(12) 0.69461(12) 0.0245(4) Uani 1.00 1 d .
C(20) C 0.0910(2) 0.08942(16) 0.54010(16) 0.0480(6) Uani 1.00 1 d .
C(21) C 0.71160(19) 0.16566(13) 0.67648(13) 0.0310(4) Uani 1.00 1 d .
C(22) C 0.63300(19) 0.12105(13) 0.53897(12) 0.0280(4) Uani 1.00 1 d .
C(23) C 0.54188(19) 0.11367(12) 0.46762(12) 0.0257(4) Uani 1.00 1 d .
C(24) C 0.5583(2) 0.04862(13) 0.40834(13) 0.0323(4) Uani 1.00 1 d .
C(25) C 0.4714(2) 0.03570(13) 0.34258(13) 0.0341(4) Uani 1.00 1 d .
C(26) C 0.3648(2) 0.08551(13) 0.33419(12) 0.0314(4) Uani 1.00 1 d .
C(27) C 0.34732(18) 0.15054(12) 0.39120(12) 0.0252(4) Uani 1.00 1 d .
C(28) C 0.43803(18) 0.16788(11) 0.45790(11) 0.0222(3) Uani 1.00 1 d .
C(29) C 0.1497(2) 0.18938(16) 0.32565(14) 0.0395(5) Uani 1.00 1 d .
H(1) H 0.8264 0.3105 0.8130 0.049 Uiso 1.00 1 c R
H(2) H 0.9000 0.2703 0.7359 0.049 Uiso 1.00 1 c R
H(3) H 0.8505 0.2117 0.8104 0.049 Uiso 1.00 1 c R
H(4) H 0.7282 0.3738 0.6858 0.038 Uiso 1.00 1 c R
H(5) H 0.7376 0.3091 0.6078 0.038 Uiso 1.00 1 c R
H(6) H 0.5899 0.4538 0.6260 0.034 Uiso 1.00 1 c R
H(7) H 0.4624 0.5612 0.5723 0.040 Uiso 1.00 1 c R
H(8) H 0.2682 0.6205 0.5416 0.043 Uiso 1.00 1 c R
H(9) H 0.0872 0.5385 0.5515 0.043 Uiso 1.00 1 c R
H(10) H 0.0131 0.3270 0.4924 0.066 Uiso 1.00 1 c R
H(11) H 0.0010 0.2735 0.5784 0.066 Uiso 1.00 1 c R
H(12) H 0.1362 0.2901 0.5412 0.066 Uiso 1.00 1 c R
H(13) H 0.6282 0.2210 0.8402 0.034 Uiso 1.00 1 c R
H(14) H 0.5860 0.3110 0.8042 0.034 Uiso 1.00 1 c R
H(15) H 0.4386 0.1785 0.8628 0.029 Uiso 1.00 1 c R
H(16) H 0.2645 0.1040 0.9067 0.039 Uiso 1.00 1 c R
H(17) H 0.0997 0.0124 0.8782 0.046 Uiso 1.00 1 c R
H(18) H 0.0375 -0.0191 0.7362 0.045 Uiso 1.00 1 c R
H(19) H 0.1607 0.1273 0.5290 0.058 Uiso 1.00 1 c R
H(20) H 0.0232 0.1210 0.5654 0.058 Uiso 1.00 1 c R
H(21) H 0.0599 0.0640 0.4860 0.058 Uiso 1.00 1 c R
H(22) H 0.7954 0.1578 0.6528 0.037 Uiso 1.00 1 c R
H(23) H 0.6974 0.1194 0.7171 0.037 Uiso 1.00 1 c R
H(24) H 0.7108 0.0926 0.5351 0.034 Uiso 1.00 1 c R
H(25) H 0.6302 0.0135 0.4140 0.039 Uiso 1.00 1 c R
H(26) H 0.4840 -0.0077 0.3023 0.041 Uiso 1.00 1 c R
H(27) H 0.3037 0.0750 0.2893 0.038 Uiso 1.00 1 c R
H(28) H 0.0828 0.2307 0.3321 0.047 Uiso 1.00 1 c R
H(29) H 0.1159 0.1329 0.3330 0.047 Uiso 1.00 1 c R
H(30) H 0.1830 0.1945 0.2684 0.047 Uiso 1.00 1 c R

loop_
_atom_site_aniso_label
_atom_site_aniso_U_11
_atom_site_aniso_U_22
_atom_site_aniso_U_33
_atom_site_aniso_U_12
_atom_site_aniso_U_13
_atom_site_aniso_U_23
Mn(1) 0.01887(14) 0.02120(15) 0.01893(14) -0.00097(11) -0.00126(10) -0.00006(11)
O(1) 0.0277(7) 0.0236(6) 0.0259(6) 0.0020(5) 0.0030(5) 0.0010(5)
O(2) 0.0272(7) 0.0251(6) 0.0226(6) -0.0032(5) 0.0016(5) -0.0001(5)
O(3) 0.0245(6) 0.0242(6) 0.0204(6) 0.0034(5) -0.0016(4) -0.0012(5)
O(4) 0.0279(8) 0.0395(8) 0.0584(10) 0.0047(7) 0.0091(7) 0.0009(7)
O(5) 0.0441(9) 0.0328(8) 0.0399(8) -0.0102(7) -0.0072(6) -0.0034(6)
O(6) 0.0246(7) 0.0379(8) 0.0250(7) 0.0009(6) -0.0047(5) -0.0021(6)
N(1) 0.0229(8) 0.0285(8) 0.0236(8) -0.0012(6) -0.0013(6) 0.0011(6)
N(2) 0.0225(8) 0.0222(8) 0.0216(7) 0.0000(6) -0.0014(5) -0.0001(6)
N(3) 0.0234(8) 0.0288(8) 0.0253(8) 0.0039(6) -0.0019(6) 0.0012(6)
C(1) 0.0256(11) 0.0549(14) 0.0412(12) -0.0037(10) -0.0116(9) 0.0026(11)
C(2) 0.0204(9) 0.0360(11) 0.0284(10) -0.0018(8) -0.0046(7) 0.0024(8)
C(3) 0.0224(10) 0.0361(11) 0.0363(11) -0.0055(8) -0.0030(8) 0.0036(9)
C(4) 0.0319(10) 0.0283(10) 0.0248(9) -0.0065(8) -0.0003(7) -0.0008(8)
C(5) 0.0313(10) 0.0254(9) 0.0224(9) -0.0007(8) -0.0003(7) -0.0002(7)
C(6) 0.0437(13) 0.0248(10) 0.0310(10) -0.0037(9) -0.0006(9) 0.0004(8)
C(7) 0.0493(14) 0.0226(10) 0.0364(11) 0.0057(9) 0.0004(9) 0.0025(8)
C(8) 0.0388(12) 0.0346(11) 0.0340(11) 0.0124(9) 0.0016(9) 0.0006(9)
C(9) 0.0322(11) 0.0316(10) 0.0269(10) 0.0049(8) 0.0047(8) -0.0022(8)
C(10) 0.0318(10) 0.0242(9) 0.0177(8) 0.0031(8) 0.0030(7) -0.0031(7)
C(11) 0.0350(14) 0.0411(14) 0.089(2) -0.0047(11) -0.0020(13) -0.0095(14)
C(12) 0.0277(10) 0.0332(11) 0.0233(9) -0.0036(8) -0.0060(7) -0.0009(8)
C(13) 0.0298(10) 0.0215(9) 0.0206(9) 0.0059(7) -0.0004(7) -0.0003(7)
C(14) 0.0252(10) 0.0222(9) 0.0271(9) 0.0024(7) 0.0040(7) 0.0004(7)
C(15) 0.0340(11) 0.0343(11) 0.0295(10) 0.0020(9) 0.0075(8) 0.0034(8)
C(16) 0.0350(12) 0.0392(12) 0.0429(12) -0.0034(10) 0.0147(9) 0.0061(10)
C(17) 0.0291(11) 0.0330(11) 0.0501(13) -0.0073(9) 0.0063(9) 0.0015(10)
C(18) 0.0290(10) 0.0251(10) 0.0351(11) -0.0023(8) -0.0008(8) -0.0003(8)
C(19) 0.0235(9) 0.0198(9) 0.0303(10) 0.0020(7) 0.0035(7) -0.0004(7)
C(20) 0.0504(15) 0.0460(14) 0.0462(14) -0.0140(12) -0.0124(11) 0.0048(11)
C(21) 0.0213(10) 0.0394(12) 0.0317(10) 0.0056(8) -0.0052(7) 0.0020(9)
C(22) 0.0257(10) 0.0294(10) 0.0291(10) 0.0071(8) 0.0032(7) 0.0035(8)
C(23) 0.0305(10) 0.0265(9) 0.0205(9) 0.0021(8) 0.0047(7) 0.0035(7)
C(24) 0.0428(12) 0.0278(10) 0.0267(10) 0.0085(9) 0.0079(8) 0.0029(8)
C(25) 0.0531(14) 0.0261(10) 0.0233(10) 0.0029(9) 0.0055(9) -0.0024(8)
C(26) 0.0411(12) 0.0310(10) 0.0220(9) -0.0067(9) 0.0002(8) -0.0003(8)
C(27) 0.0279(10) 0.0267(9) 0.0213(9) -0.0024(8) 0.0021(7) 0.0029(7)
C(28) 0.0265(9) 0.0234(9) 0.0168(8) -0.0002(7) 0.0025(7) 0.0007(7)
C(29) 0.0268(11) 0.0592(15) 0.0315(11) -0.0027(10) -0.0089(8) -0.0034(10)

loop_
_atom_type_symbol
_atom_type_description
_atom_type_scat_dispersion_real
_atom_type_scat_dispersion_imag
_atom_type_scat_source
C C 0.003 0.002
;
International Tables for Crystallography
(1992, Vol. C, Tables 4.2.6.8 and 6.1.1.4)
;
H H 0.000 0.000
;
International Tables for Crystallography
(1992, Vol. C, Table 6.1.1.4)
;
O O 0.011 0.006
;
International Tables for Crystallography
(1992, Vol. C, Tables 4.2.6.8 and 6.1.1.4)
;
N N 0.006 0.003
;
International Tables for Crystallography
(1992, Vol. C, Tables 4.2.6.8 and 6.1.1.4)
;
Mn Mn 0.337 0.728
;
International Tables for Crystallography
(1992, Vol. C, Tables 4.2.6.8 and 6.1.1.4)
;

loop_
_geom_angle_atom_site_label_1
_geom_angle_atom_site_label_2
_geom_angle_atom_site_label_3
_geom_angle
_geom_angle_publ_flag
O(1) Mn(1) O(2) 93.42(5) yes
O(1) Mn(1) O(3) 92.45(5) yes
O(1) Mn(1) N(1) 84.88(5) yes
O(1) Mn(1) N(2) 97.07(5) yes
O(1) Mn(1) N(3) 168.52(5) yes
O(2) Mn(1) O(3) 91.16(5) yes
O(2) Mn(1) N(1) 174.18(5) yes
O(2) Mn(1) N(2) 89.23(5) yes
O(2) Mn(1) N(3) 97.94(5) yes
O(3) Mn(1) N(1) 94.48(5) yes
O(3) Mn(1) N(2) 170.43(6) yes
O(3) Mn(1) N(3) 85.73(5) yes
N(1) Mn(1) N(2) 85.46(6) yes
N(1) Mn(1) N(3) 83.96(6) yes
N(2) Mn(1) N(3) 84.75(5) yes
Mn(1) O(1) C(10) 126.94(12) yes
Mn(1) O(2) C(19) 128.16(11) yes
Mn(1) O(3) C(28) 121.51(11) yes
C(9) O(4) C(11) 115.23(17) yes
C(18) O(5) C(20) 115.31(16) yes
C(27) O(6) C(29) 117.65(15) yes
Mn(1) N(1) C(3) 117.63(12) yes
Mn(1) N(1) C(4) 125.84(13) yes
C(3) N(1) C(4) 116.54(17) yes
Mn(1) N(2) C(12) 118.33(11) yes
Mn(1) N(2) C(13) 124.18(12) yes
C(12) N(2) C(13) 117.50(15) yes
Mn(1) N(3) C(21) 117.38(12) yes
Mn(1) N(3) C(22) 122.34(13) yes
C(21) N(3) C(22) 120.25(16) yes
C(1) C(2) C(3) 108.42(17) yes
C(1) C(2) C(12) 107.75(16) yes
C(1) C(2) C(21) 108.71(16) yes
C(3) C(2) C(12) 109.67(16) yes
C(3) C(2) C(21) 110.46(16) yes
C(12) C(2) C(21) 111.74(16) yes
N(1) C(3) C(2) 111.32(16) yes
N(1) C(4) C(5) 127.17(19) yes
C(4) C(5) C(6) 117.12(18) yes
C(4) C(5) C(10) 122.01(17) yes
C(6) C(5) C(10) 120.76(18) yes
C(5) C(6) C(7) 121.4(2) yes
C(6) C(7) C(8) 118.95(19) yes
C(7) C(8) C(9) 121.4(2) yes
O(4) C(9) C(8) 118.39(19) yes
O(4) C(9) C(10) 120.08(17) yes
C(8) C(9) C(10) 121.44(19) yes
O(1) C(10) C(5) 123.34(17) yes
O(1) C(10) C(9) 120.58(17) yes
C(5) C(10) C(9) 116.04(17) yes
N(2) C(12) C(2) 112.65(15) yes
N(2) C(13) C(14) 126.93(17) yes
C(13) C(14) C(15) 117.42(16) yes
C(13) C(14) C(19) 121.59(17) yes
C(15) C(14) C(19) 120.61(17) yes
C(14) C(15) C(16) 120.65(19) yes
C(15) C(16) C(17) 119.5(2) yes
C(16) C(17) C(18) 121.3(2) yes
O(5) C(18) C(17) 118.22(18) yes
O(5) C(18) C(19) 120.87(18) yes
C(17) C(18) C(19) 120.77(18) yes
O(2) C(19) C(14) 123.37(17) yes
O(2) C(19) C(18) 119.41(16) yes
C(14) C(19) C(18) 117.14(17) yes
N(3) C(21) C(2) 110.34(16) yes
N(3) C(22) C(23) 124.08(18) yes
C(22) C(23) C(24) 117.77(18) yes
C(22) C(23) C(28) 121.96(17) yes
C(24) C(23) C(28) 120.26(17) yes
C(23) C(24) C(25) 120.28(19) yes
C(24) C(25) C(26) 120.57(19) yes
C(25) C(26) C(27) 120.16(18) yes
O(6) C(27) C(26) 125.38(17) yes
O(6) C(27) C(28) 113.86(16) yes
C(26) C(27) C(28) 120.75(17) yes
O(3) C(28) C(23) 123.92(16) yes
O(3) C(28) C(27) 118.22(16) yes
C(23) C(28) C(27) 117.81(16) yes
C(2) C(1) H(1) 109.5 no
C(2) C(1) H(2) 109.5 no
C(2) C(1) H(3) 109.5 no
H(1) C(1) H(2) 109.5 no
H(1) C(1) H(3) 109.5 no
H(2) C(1) H(3) 109.5 no
N(1) C(3) H(4) 109.4 no
N(1) C(3) H(5) 109.4 no
C(2) C(3) H(4) 109.4 no
C(2) C(3) H(5) 109.4 no
H(4) C(3) H(5) 108.0 no
N(1) C(4) H(6) 116.4 no
C(5) C(4) H(6) 116.4 no
C(5) C(6) H(7) 119.3 no
C(7) C(6) H(7) 119.3 no
C(6) C(7) H(8) 120.5 no
C(8) C(7) H(8) 120.5 no
C(7) C(8) H(9) 119.3 no
C(9) C(8) H(9) 119.3 no
O(4) C(11) H(10) 109.5 no
O(4) C(11) H(11) 109.5 no
O(4) C(11) H(12) 109.5 no
H(10) C(11) H(11) 109.5 no
H(10) C(11) H(12) 109.5 no
H(11) C(11) H(12) 109.5 no
N(2) C(12) H(13) 109.1 no
N(2) C(12) H(14) 109.1 no
C(2) C(12) H(13) 109.1 no
C(2) C(12) H(14) 109.1 no
H(13) C(12) H(14) 107.8 no
N(2) C(13) H(15) 116.5 no
C(14) C(13) H(15) 116.5 no
C(14) C(15) H(16) 119.7 no
C(16) C(15) H(16) 119.7 no
C(15) C(16) H(17) 120.2 no
C(17) C(16) H(17) 120.2 no
C(16) C(17) H(18) 119.4 no
C(18) C(17) H(18) 119.4 no
O(5) C(20) H(19) 109.5 no
O(5) C(20) H(20) 109.5 no
O(5) C(20) H(21) 109.5 no
H(19) C(20) H(20) 109.5 no
H(19) C(20) H(21) 109.5 no
H(20) C(20) H(21) 109.5 no
N(3) C(21) H(22) 109.6 no
N(3) C(21) H(23) 109.6 no
C(2) C(21) H(22) 109.6 no
C(2) C(21) H(23) 109.6 no
H(22) C(21) H(23) 108.1 no
N(3) C(22) H(24) 118.0 no
C(23) C(22) H(24) 118.0 no
C(23) C(24) H(25) 119.9 no
C(25) C(24) H(25) 119.9 no
C(24) C(25) H(26) 119.7 no
C(26) C(25) H(26) 119.7 no
C(25) C(26) H(27) 119.9 no
C(27) C(26) H(27) 119.9 no
O(6) C(29) H(28) 109.5 no
O(6) C(29) H(29) 109.5 no
O(6) C(29) H(30) 109.5 no
H(28) C(29) H(29) 109.5 no
H(28) C(29) H(30) 109.5 no
H(29) C(29) H(30) 109.5 no

loop_
_geom_bond_atom_site_label_1
_geom_bond_atom_site_label_2
_geom_bond_distance
_geom_bond_publ_flag
Mn(1) O(1) 2.0596(13) yes
Mn(1) O(2) 1.9230(13) yes
Mn(1) O(3) 1.8820(12) yes
Mn(1) N(1) 2.0947(16) yes
Mn(1) N(2) 2.0152(15) yes
Mn(1) N(3) 2.1982(16) yes
O(1) C(10) 1.295(2) yes
O(2) C(19) 1.313(2) yes
O(3) C(28) 1.327(2) yes
O(4) C(9) 1.378(2) yes
O(4) C(11) 1.417(3) yes
O(5) C(18) 1.378(2) yes
O(5) C(20) 1.428(2) yes
O(6) C(27) 1.363(2) yes
O(6) C(29) 1.420(2) yes
N(1) C(3) 1.474(2) yes
N(1) C(4) 1.286(2) yes
N(2) C(12) 1.471(2) yes
N(2) C(13) 1.288(2) yes
N(3) C(21) 1.462(2) yes
N(3) C(22) 1.277(2) yes
C(1) C(2) 1.533(2) yes
C(2) C(3) 1.534(3) yes
C(2) C(12) 1.544(2) yes
C(2) C(21) 1.533(2) yes
C(4) C(5) 1.437(2) yes
C(5) C(6) 1.407(2) yes
C(5) C(10) 1.419(2) yes
C(6) C(7) 1.360(3) yes
C(7) C(8) 1.395(3) yes
C(8) C(9) 1.371(3) yes
C(9) C(10) 1.428(2) yes
C(13) C(14) 1.433(2) yes
C(14) C(15) 1.413(2) yes
C(14) C(19) 1.418(2) yes
C(15) C(16) 1.366(3) yes
C(16) C(17) 1.395(3) yes
C(17) C(18) 1.381(3) yes
C(18) C(19) 1.419(2) yes
C(22) C(23) 1.449(2) yes
C(23) C(24) 1.407(2) yes
C(23) C(28) 1.408(2) yes
C(24) C(25) 1.367(2) yes
C(25) C(26) 1.389(3) yes
C(26) C(27) 1.385(2) yes
C(27) C(28) 1.415(2) yes
C(1) H(1) 0.980 no
C(1) H(2) 0.980 no
C(1) H(3) 0.980 no
C(3) H(4) 0.990 no
C(3) H(5) 0.990 no
C(4) H(6) 0.950 no
C(6) H(7) 0.950 no
C(7) H(8) 0.950 no
C(8) H(9) 0.950 no
C(11) H(10) 0.980 no
C(11) H(11) 0.980 no
C(11) H(12) 0.980 no
C(12) H(13) 0.990 no
C(12) H(14) 0.990 no
C(13) H(15) 0.950 no
C(15) H(16) 0.950 no
C(16) H(17) 0.950 no
C(17) H(18) 0.950 no
C(20) H(19) 0.980 no
C(20) H(20) 0.980 no
C(20) H(21) 0.980 no
C(21) H(22) 0.990 no
C(21) H(23) 0.990 no
C(22) H(24) 0.950 no
C(24) H(25) 0.950 no
C(25) H(26) 0.950 no
C(26) H(27) 0.950 no
C(29) H(28) 0.980 no
C(29) H(29) 0.980 no
C(29) H(30) 0.980 no

loop_
_geom_contact_atom_site_label_1
_geom_contact_atom_site_label_2
_geom_contact_distance
_geom_contact_site_symmetry_2
O(1) C(26) 3.460(2) 4_555
O(1) C(29) 3.368(2) 4_555
O(2) C(24) 3.260(2) 3_656
O(2) C(25) 3.497(2) 3_656
O(3) C(13) 3.451(2) 4_554
O(4) C(16) 3.449(2) 2_556
O(5) C(24) 3.495(2) 3_656
O(6) C(13) 2.973(2) 4_554
O(6) C(14) 3.246(2) 4_554
O(6) C(15) 3.334(2) 4_554
N(2) C(27) 3.420(2) 4_555
N(3) C(25) 3.413(2) 3_656
C(1) C(29) 3.526(3) 4_655
C(4) C(6) 3.406(2) 3_666
C(6) C(4) 3.406(2) 3_666
C(6) C(6) 3.557(3) 3_666
C(10) C(26) 3.551(2) 4_555
C(12) C(27) 3.573(2) 4_555
C(12) C(28) 3.485(2) 4_555
C(13) O(3) 3.451(2) 4_555
C(13) O(6) 2.973(2) 4_555
C(13) C(27) 3.190(2) 4_555
C(13) C(28) 3.472(2) 4_555
C(13) C(29) 3.580(2) 4_555
C(14) O(6) 3.246(2) 4_555
C(14) C(29) 3.447(3) 4_555
C(15) O(6) 3.334(2) 4_555
C(16) O(4) 3.449(2) 2_546
C(19) C(24) 3.536(2) 3_656
C(22) C(24) 3.512(2) 3_656
C(22) C(25) 3.333(2) 3_656
C(23) C(24) 3.434(2) 3_656
C(24) O(2) 3.260(2) 3_656
C(24) O(5) 3.495(2) 3_656
C(24) C(19) 3.536(2) 3_656
C(24) C(22) 3.512(2) 3_656
C(24) C(23) 3.434(2) 3_656
C(24) C(24) 3.531(2) 3_656
C(25) O(2) 3.497(2) 3_656
C(25) N(3) 3.413(2) 3_656
C(25) C(22) 3.333(2) 3_656
C(26) O(1) 3.460(2) 4_554
C(26) C(10) 3.551(2) 4_554
C(27) N(2) 3.420(2) 4_554
C(27) C(12) 3.573(2) 4_554
C(27) C(13) 3.190(2) 4_554
C(28) C(12) 3.485(2) 4_554
C(28) C(13) 3.472(2) 4_554
C(29) O(1) 3.368(2) 4_554
C(29) C(1) 3.526(3) 4_454
C(29) C(13) 3.580(2) 4_554
C(29) C(14) 3.447(3) 4_554
O(1) H(27) 2.902 4_555
O(1) H(30) 2.406 4_555
O(2) H(25) 2.539 3_656
O(2) H(26) 3.029 3_656
O(3) H(13) 3.528 4_554
O(3) H(15) 2.625 4_554
O(3) H(16) 3.395 4_554
O(4) H(2) 3.406 1_455
O(4) H(9) 3.014 3_566
O(4) H(17) 2.681 2_556
O(4) H(18) 3.213 2_556
O(4) H(30) 3.178 4_555
O(5) H(21) 2.787 3_556
O(5) H(24) 3.305 3_656
O(5) H(25) 2.608 3_656
O(6) H(15) 2.812 4_554
O(6) H(16) 3.082 4_554
N(1) H(8) 3.468 3_666
N(2) H(26) 3.446 3_656
N(2) H(30) 3.532 4_555
N(3) H(26) 3.074 3_656
C(1) H(28) 2.777 4_655
C(1) H(29) 3.541 4_655
C(3) H(8) 3.322 3_666
C(4) H(7) 3.070 3_666
C(4) H(8) 3.493 3_666
C(4) H(26) 3.239 4_555
C(5) H(7) 3.142 3_666
C(5) H(16) 3.396 4_554
C(5) H(26) 3.374 4_555
C(5) H(27) 3.163 4_555
C(6) H(6) 3.193 3_666
C(6) H(7) 3.206 3_666
C(6) H(13) 3.350 2_656
C(6) H(15) 3.144 2_656
C(6) H(16) 3.594 4_554
C(7) H(3) 3.440 2_656
C(7) H(5) 3.294 3_666
C(7) H(6) 3.290 3_666
C(7) H(10) 3.589 3_566
C(7) H(13) 3.124 2_656
C(7) H(16) 3.569 4_554
C(7) H(17) 3.517 4_554
C(8) H(9) 3.303 3_566
C(8) H(10) 3.277 3_566
C(8) H(16) 3.311 4_554
C(8) H(17) 3.022 2_556
C(8) H(17) 2.996 4_554
C(9) H(9) 3.506 3_566
C(9) H(16) 3.106 4_554
C(9) H(17) 3.254 2_556
C(9) H(17) 3.472 4_554
C(9) H(27) 3.352 4_555
C(9) H(30) 3.444 4_555
C(10) H(16) 3.187 4_554
C(10) H(27) 2.827 4_555
C(10) H(30) 3.103 4_555
C(11) H(2) 3.481 1_455
C(11) H(5) 3.527 1_455
C(11) H(9) 3.162 3_566
C(11) H(16) 3.491 4_554
C(13) H(7) 2.931 2_646
C(13) H(26) 3.354 3_656
C(13) H(30) 3.250 4_555
C(14) H(6) 3.298 2_646
C(14) H(7) 3.465 2_646
C(14) H(26) 3.270 3_656
C(14) H(28) 3.397 4_555
C(14) H(30) 3.130 4_555
C(15) H(4) 3.526 2_646
C(15) H(6) 2.858 2_646
C(15) H(7) 3.385 2_646
C(15) H(28) 3.310 4_555
C(16) H(4) 2.966 2_646
C(16) H(6) 3.187 2_646
C(16) H(9) 3.113 2_546
C(17) H(1) 3.526 2_646
C(17) H(4) 3.055 2_646
C(17) H(29) 3.564 3_556
C(18) H(25) 2.859 3_656
C(19) H(25) 2.824 3_656
C(19) H(26) 3.081 3_656
C(19) H(30) 3.491 4_555
C(20) H(21) 2.949 3_556
C(20) H(25) 3.444 3_656
C(21) H(26) 3.299 3_656
C(22) H(26) 3.355 3_656
C(23) H(13) 3.455 4_554
C(23) H(14) 2.879 4_554
C(23) H(25) 3.349 3_656
C(24) H(14) 2.793 4_554
C(25) H(14) 2.813 4_554
C(25) H(23) 3.175 3_656
C(25) H(24) 3.458 3_656
C(26) H(14) 2.936 4_554
C(26) H(23) 3.425 3_656
C(27) H(14) 3.003 4_554
C(27) H(15) 2.938 4_554
C(28) H(13) 3.314 4_554
C(28) H(14) 2.951 4_554
C(28) H(15) 2.867 4_554
C(29) H(1) 3.445 4_454
C(29) H(2) 3.020 4_454
C(29) H(3) 3.559 4_454
C(29) H(18) 3.483 3_556
H(1) C(17) 3.526 2_656
H(1) C(29) 3.445 4_655
H(1) H(18) 3.193 2_656
H(1) H(28) 2.816 4_655
H(1) H(29) 3.219 4_655
H(2) O(4) 3.406 1_655
H(2) C(11) 3.481 1_655
H(2) C(29) 3.020 4_655
H(2) H(11) 2.730 1_655
H(2) H(18) 3.451 2_656
H(2) H(28) 2.405 4_655
H(2) H(29) 3.108 4_655
H(2) H(30) 3.088 4_655
H(3) C(7) 3.440 2_646
H(3) C(29) 3.559 4_655
H(3) H(8) 3.054 2_646
H(3) H(9) 3.549 2_646
H(3) H(10) 3.318 4_655
H(3) H(28) 2.651 4_655
H(4) C(15) 3.526 2_656
H(4) C(16) 2.966 2_656
H(4) C(17) 3.055 2_656
H(4) H(8) 3.552 3_666
H(4) H(17) 3.071 2_656
H(4) H(18) 3.221 2_656
H(5) C(7) 3.294 3_666
H(5) C(11) 3.527 1_655
H(5) H(8) 2.587 3_666
H(5) H(10) 3.527 1_655
H(5) H(11) 2.923 1_655
H(6) C(6) 3.193 3_666
H(6) C(7) 3.290 3_666
H(6) C(14) 3.298 2_656
H(6) C(15) 2.858 2_656
H(6) C(16) 3.187 2_656
H(6) H(7) 3.128 3_666
H(6) H(8) 3.303 3_666
H(6) H(16) 2.914 2_656
H(6) H(17) 3.444 2_656
H(6) H(26) 3.141 4_555
H(7) C(4) 3.070 3_666
H(7) C(5) 3.142 3_666
H(7) C(6) 3.206 3_666
H(7) C(13) 2.931 2_656
H(7) C(14) 3.465 2_656
H(7) C(15) 3.385 2_656
H(7) H(6) 3.128 3_666
H(7) H(7) 3.115 3_666
H(7) H(13) 3.071 2_656
H(7) H(15) 2.356 2_656
H(7) H(16) 2.995 2_656
H(8) N(1) 3.468 3_666
H(8) C(3) 3.322 3_666
H(8) C(4) 3.493 3_666
H(8) H(3) 3.054 2_656
H(8) H(4) 3.552 3_666
H(8) H(5) 2.587 3_666
H(8) H(6) 3.303 3_666
H(8) H(10) 3.136 3_566
H(8) H(13) 2.647 2_656
H(8) H(15) 3.526 2_656
H(9) O(4) 3.014 3_566
H(9) C(8) 3.303 3_566
H(9) C(9) 3.506 3_566
H(9) C(11) 3.162 3_566
H(9) C(16) 3.113 2_556
H(9) H(3) 3.549 2_656
H(9) H(9) 2.698 3_566
H(9) H(10) 2.480 3_566
H(9) H(17) 2.356 2_556
H(9) H(17) 2.833 4_554
H(10) C(7) 3.589 3_566
H(10) C(8) 3.277 3_566
H(10) H(3) 3.318 4_454
H(10) H(5) 3.527 1_455
H(10) H(8) 3.136 3_566
H(10) H(9) 2.480 3_566
H(10) H(16) 3.244 4_554
H(10) H(17) 3.279 4_554
H(11) H(2) 2.730 1_455
H(11) H(5) 2.923 1_455
H(11) H(22) 3.131 1_455
H(11) H(30) 3.506 4_555
H(12) H(16) 3.067 4_554
H(12) H(30) 3.565 4_555
H(13) O(3) 3.528 4_555
H(13) C(6) 3.350 2_646
H(13) C(7) 3.124 2_646
H(13) C(23) 3.455 4_555
H(13) C(28) 3.314 4_555
H(13) H(7) 3.071 2_646
H(13) H(8) 2.647 2_646
H(14) C(23) 2.879 4_555
H(14) C(24) 2.793 4_555
H(14) C(25) 2.813 4_555
H(14) C(26) 2.936 4_555
H(14) C(27) 3.003 4_555
H(14) C(28) 2.951 4_555
H(14) H(25) 3.307 4_555
H(14) H(26) 3.324 4_555
H(14) H(27) 3.517 4_555
H(15) O(3) 2.625 4_555
H(15) O(6) 2.812 4_555
H(15) C(6) 3.144 2_646
H(15) C(27) 2.938 4_555
H(15) C(28) 2.867 4_555
H(15) H(7) 2.356 2_646
H(15) H(8) 3.526 2_646
H(16) O(3) 3.395 4_555
H(16) O(6) 3.082 4_555
H(16) C(5) 3.396 4_555
H(16) C(6) 3.594 4_555
H(16) C(7) 3.569 4_555
H(16) C(8) 3.311 4_555
H(16) C(9) 3.106 4_555
H(16) C(10) 3.187 4_555
H(16) C(11) 3.491 4_555
H(16) H(6) 2.914 2_646
H(16) H(7) 2.995 2_646
H(16) H(10) 3.244 4_555
H(16) H(12) 3.067 4_555
H(16) H(28) 3.445 4_555
H(17) O(4) 2.681 2_546
H(17) C(7) 3.517 4_555
H(17) C(8) 3.022 2_546
H(17) C(8) 2.996 4_555
H(17) C(9) 3.254 2_546
H(17) C(9) 3.472 4_555
H(17) H(4) 3.071 2_646
H(17) H(6) 3.444 2_646
H(17) H(9) 2.356 2_546
H(17) H(9) 2.833 4_555
H(17) H(10) 3.279 4_555
H(18) O(4) 3.213 2_546
H(18) C(29) 3.483 3_556
H(18) H(1) 3.193 2_646
H(18) H(2) 3.451 2_646
H(18) H(4) 3.221 2_646
H(18) H(29) 2.642 3_556
H(19) H(25) 3.262 3_656
H(20) H(21) 3.176 3_556
H(20) H(22) 2.901 1_455
H(20) H(24) 3.374 1_455
H(21) O(5) 2.787 3_556
H(21) C(20) 2.949 3_556
H(21) H(20) 3.176 3_556
H(21) H(21) 2.460 3_556
H(21) H(24) 3.523 3_656
H(22) H(11) 3.131 1_655
H(22) H(20) 2.901 1_655
H(23) C(25) 3.175 3_656
H(23) C(26) 3.425 3_656
H(23) H(26) 2.638 3_656
H(23) H(27) 3.104 3_656
H(24) O(5) 3.305 3_656
H(24) C(25) 3.458 3_656
H(24) H(20) 3.374 1_655
H(24) H(21) 3.523 3_656
H(25) O(2) 2.539 3_656
H(25) O(5) 2.608 3_656
H(25) C(18) 2.859 3_656
H(25) C(19) 2.824 3_656
H(25) C(20) 3.444 3_656
H(25) C(23) 3.349 3_656
H(25) H(14) 3.307 4_554
H(25) H(19) 3.262 3_656
H(26) O(2) 3.029 3_656
H(26) N(2) 3.446 3_656
H(26) N(3) 3.074 3_656
H(26) C(4) 3.239 4_554
H(26) C(5) 3.374 4_554
H(26) C(13) 3.354 3_656
H(26) C(14) 3.270 3_656
H(26) C(19) 3.081 3_656
H(26) C(21) 3.299 3_656
H(26) C(22) 3.355 3_656
H(26) H(6) 3.141 4_554
H(26) H(14) 3.324 4_554
H(26) H(23) 2.638 3_656
H(27) O(1) 2.902 4_554
H(27) C(5) 3.163 4_554
H(27) C(9) 3.352 4_554
H(27) C(10) 2.827 4_554
H(27) H(14) 3.517 4_554
H(27) H(23) 3.104 3_656
H(28) C(1) 2.777 4_454
H(28) C(14) 3.397 4_554
H(28) C(15) 3.310 4_554
H(28) H(1) 2.816 4_454
H(28) H(2) 2.405 4_454
H(28) H(3) 2.651 4_454
H(28) H(16) 3.445 4_554
H(29) C(1) 3.541 4_454
H(29) C(17) 3.564 3_556
H(29) H(1) 3.219 4_454
H(29) H(2) 3.108 4_454
H(29) H(18) 2.642 3_556
H(30) O(1) 2.406 4_554
H(30) O(4) 3.178 4_554
H(30) N(2) 3.532 4_554
H(30) C(9) 3.444 4_554
H(30) C(10) 3.103 4_554
H(30) C(13) 3.250 4_554
H(30) C(14) 3.130 4_554
H(30) C(19) 3.491 4_554
H(30) H(2) 3.088 4_454
H(30) H(11) 3.506 4_554
H(30) H(12) 3.565 4_554
